data_2310393
loop_
_publ_author_name
'Greenblatt, M.'
'Banks, E.'
'Post, B.'

_publ_section_title
;
 The crystal structures of the spodiosite analogs, Ca2 Cr O4 Cl and Ca2 P
 O4 Cl
;
_journal_name_full 'Acta Crystallographica (1,1948-23,1967)'
_journal_page_first 166
_journal_page_last 171
_journal_volume 23
_journal_year 1967
_chemical_formula_sum 'Ca2 Cl Cr O4'
_chemical_name_systematic 'Ca2 (Cr O4) Cl'
_space_group_IT_number 57
_symmetry_space_group_name_Hall '-P 2c 2b'
_symmetry_space_group_name_H-M 'P b c m'
_cell_angle_alpha 90
_cell_angle_beta 90
_cell_angle_gamma 90
_cell_formula_units_Z 4
_cell_length_a 6.259
_cell_length_b 7.124
_cell_length_c 10.99
_cell_volume 490.034
_citation_journal_id_ASTM ACCRA9
_cod_data_source_file Greenblatt_ACCRA9_1967_1377.cif
_cod_data_source_block Ca2Cl1Cr1O4
_cod_original_cell_volume 490.0344
_cod_original_formula_sum 'Ca2 Cl1 Cr1 O4'
_cod_database_code 2310393

loop_
_symmetry_equiv_pos_as_xyz
x,y,z
-x,-y,z+1/2
x,-y+1/2,-z
-x,y+1/2,-z+1/2
-x,-y,-z
x,y,-z-1/2
-x,y-1/2,z
x,-y-1/2,z-1/2

loop_
_atom_site_label
_atom_site_type_symbol
_atom_site_fract_x
_atom_site_fract_y
_atom_site_fract_z
_atom_site_occupancy
_atom_site_U_iso_or_equiv
O2 O-2 0.711 0.5693 0.5313 1 0.0
Ca2 Ca+2 0.1395 0.4702 0.25 1 0.0
O1 O-2 0.0422 0.7351 0.3767 1 0.0
Cr1 Cr+5 0.1243 0.25 0 1 0.0
Cl1 Cl-1 0.4791 0.1781 0.25 1 0.0
Ca1 Ca+2 0.6202 0.25 0 1 0.0
